data_1570192
loop_
_publ_author_name
'Appiarius, Yannik'
'M&#xed;guez-Lago, Sandra'
'Puylaert, Pim'
'Wolf, Noah'
'Kumar, Sourabh'
'Molkenthin, Martin'
'Miguel, Delia'
'Neudecker, Tim'
'Jur&#xed;&#x10d;ek, Michal'
'Campa&#xf1;a, Araceli G'
'Staubitz, Anne'

_publ_section_title
;
 Boosting quantum yields and circularly polarized luminescence of penta-
 and hexahelicenes by doping with two BN-groups.
;
_journal_issue 2
_journal_name_full 'Chemical science'
_journal_page_first 466
_journal_page_last 476
_journal_paper_doi 10.1039/d3sc02685j
_journal_volume 15
_journal_year 2024
_chemical_formula_moiety 'C40 H34'
_chemical_formula_sum 'C40 H34'
_chemical_formula_weight 514.67
_space_group_crystal_system monoclinic
_space_group_IT_number 14
_space_group_name_Hall '-P 2yn'
_space_group_name_H-M_alt 'P 1 21/n 1'
_atom_sites_solution_hydrogens geom
_atom_sites_solution_primary dual
_audit_creation_date 2022-07-15
_audit_creation_method
;
Olex2 1.5
(compiled 2021.08.20 svn.r13c46975 for OlexSys, GUI svn.r6396)
;
_audit_update_record
;
2022-07-26 deposited with the CCDC.	2023-10-23 downloaded from the CCDC.
;
_cell_angle_alpha 90
_cell_angle_beta 105.032(14)
_cell_angle_gamma 90
_cell_formula_units_Z 4
_cell_length_a 12.554(5)
_cell_length_b 14.479(4)
_cell_length_c 15.943(6)
_cell_measurement_reflns_used 9956
_cell_measurement_temperature 100.00
_cell_measurement_theta_max 30.51
_cell_measurement_theta_min 2.19
_cell_volume 2798.8(17)
_computing_cell_refinement 'SAINT V8.40B (?, 2016)'
_computing_data_reduction 'SAINT V8.40B (?, 2016)'
_computing_molecular_graphics 'Olex2 1.5 (Dolomanov et al., 2009)'
_computing_publication_material 'Olex2 1.5 (Dolomanov et al., 2009)'
_computing_structure_refinement 'SHELXL 2018/3 (Sheldrick, 2015)'
_computing_structure_solution 'SHELXT  (Sheldrick, 2015)'
_diffrn_ambient_temperature 100.00
_diffrn_measured_fraction_theta_full 0.998
_diffrn_measured_fraction_theta_max 0.992
_diffrn_measurement_device_type 'Bruker APEX-II CCD'
_diffrn_measurement_method '\f and \w scans'
_diffrn_radiation_type MoK\a
_diffrn_radiation_wavelength 0.71073
_diffrn_reflns_av_R_equivalents 0.0505
_diffrn_reflns_av_unetI/netI 0.0356
_diffrn_reflns_Laue_measured_fraction_full 0.998
_diffrn_reflns_Laue_measured_fraction_max 0.992
_diffrn_reflns_limit_h_max 17
_diffrn_reflns_limit_h_min -17
_diffrn_reflns_limit_k_max 20
_diffrn_reflns_limit_k_min -20
_diffrn_reflns_limit_l_max 22
_diffrn_reflns_limit_l_min -21
_diffrn_reflns_number 55723
_diffrn_reflns_point_group_measured_fraction_full 0.998
_diffrn_reflns_point_group_measured_fraction_max 0.992
_diffrn_reflns_theta_full 25.242
_diffrn_reflns_theta_max 30.605
_diffrn_reflns_theta_min 2.392
_diffrn_source_current 1.0
_diffrn_source_power 0.05
_diffrn_source_voltage 50.0
_diffrn_standards_number 0
_exptl_absorpt_coefficient_mu 0.069
_exptl_absorpt_correction_T_max 0.7461
_exptl_absorpt_correction_T_min 0.7146
_exptl_absorpt_correction_type multi-scan
_exptl_absorpt_process_details
;
SADABS-2016/2 (Bruker,2016/2) was used for absorption correction.
wR2(int) was 0.1309 before and 0.0602 after correction.
The Ratio of minimum to maximum transmission is 0.9578.
The \l/2 correction factor is Not present.
;
_exptl_crystal_colour 'clear colourless'
_exptl_crystal_colour_lustre clear
_exptl_crystal_colour_primary colourless
_exptl_crystal_density_diffrn 1.221
_exptl_crystal_description block
_exptl_crystal_F_000 1096
_exptl_crystal_recrystallization_method DCM/Hexanes
_exptl_crystal_size_max 0.453
_exptl_crystal_size_mid 0.375
_exptl_crystal_size_min 0.174
_refine_diff_density_max 0.444
_refine_diff_density_min -0.399
_refine_diff_density_rms 0.071
_refine_ls_extinction_coef 0.0044(10)
_refine_ls_extinction_expression Fc^*^=kFc[1+0.001xFc^2^\l^3^/sin(2\q)]^-1/4^
_refine_ls_extinction_method 'SHELXL-2018/3 (Sheldrick 2018)'
_refine_ls_goodness_of_fit_ref 1.032
_refine_ls_hydrogen_treatment constr
_refine_ls_matrix_type full
_refine_ls_number_parameters 368
_refine_ls_number_reflns 8551
_refine_ls_number_restraints 0
_refine_ls_restrained_S_all 1.032
_refine_ls_R_factor_all 0.0694
_refine_ls_R_factor_gt 0.0498
_refine_ls_shift/su_max 0.001
_refine_ls_shift/su_mean 0.000
_refine_ls_structure_factor_coef Fsqd
_refine_ls_weighting_details 'w=1/[\s^2^(Fo^2^)+(0.0635P)^2^+1.6890P] where P=(Fo^2^+2Fc^2^)/3'
_refine_ls_weighting_scheme calc
_refine_ls_wR_factor_gt 0.1253
_refine_ls_wR_factor_ref 0.1399
_reflns_Friedel_coverage 0.000
_reflns_number_gt 6787
_reflns_number_total 8551
_reflns_threshold_expression 'I > 2\s(I)'
_cod_data_source_file d3sc02685j3.cif
_cod_data_source_block appiariusy220714_0m
_cod_depositor_comments 'Adding full bibliography for 1570192--1570197.cif.'
_cod_original_cell_volume 2798.8(16)
_cod_database_code 1570192
_shelx_shelxl_version_number 2018/3
_shelx_space_group_comment
;
The symmetry employed for this shelxl refinement is uniquely defined
by the following loop, which should always be used as a source of
symmetry information in preference to the above space-group names.
They are only intended as comments.
;
_shelx_estimated_absorpt_t_max 0.988
_shelx_estimated_absorpt_t_min 0.970
_olex2_refinement_description
;
1.a Aromatic/amide H refined with riding coordinates:
 C6(H6), C11(H11), C16(H16), C30(H30), C25(H25), C36(H36), C24(H24), C18(H18),
 C22(H22), C2(H2), C31(H31), C21(H21), C19(H19), C28(H28), C34(H34), C27(H27)
1.b Idealised Me refined as rotating group:
 C9(H9A,H9B,H9C), C39(H39A,H39B,H39C), C8(H8A,H8B,H8C), C7(H7A,H7B,H7C),
 C38(H38A,H38B,H38C), C40(H40A,H40B,H40C)
;
_olex2_submission_special_instructions 'No special instructions were received'

loop_
_space_group_symop_operation_xyz
'x, y, z'
'-x+1/2, y+1/2, -z+1/2'
'-x, -y, -z'
'x-1/2, -y-1/2, z-1/2'

loop_
_atom_site_label
_atom_site_type_symbol
_atom_site_fract_x
_atom_site_fract_y
_atom_site_fract_z
_atom_site_U_iso_or_equiv
_atom_site_adp_type
_atom_site_occupancy
_atom_site_site_symmetry_order
_atom_site_calc_flag
_atom_site_refinement_flags_posn
_atom_site_refinement_flags_adp
_atom_site_refinement_flags_occupancy
_atom_site_disorder_assembly
_atom_site_disorder_group
C6 C 0.65633(10) 0.39463(9) 0.09386(8) 0.0169(2) Uani 1 1 d . . . . .
H6 H 0.624129 0.389273 0.033178 0.020 Uiso 1 1 calc R U . . .
C5 C 0.59296(10) 0.42948(8) 0.14664(8) 0.0150(2) Uani 1 1 d . . . . .
C26 C 0.24290(10) 0.39903(9) 0.39390(8) 0.0169(2) Uani 1 1 d . . . . .
C12 C 0.42186(9) 0.42163(8) 0.36245(7) 0.0128(2) Uani 1 1 d . . . . .
C13 C 0.33570(9) 0.35842(8) 0.37303(7) 0.0135(2) Uani 1 1 d . . . . .
C10 C 0.57103(9) 0.46342(8) 0.29591(7) 0.0136(2) Uani 1 1 d . . . . .
C11 C 0.49509(9) 0.40039(8) 0.31094(7) 0.0126(2) Uani 1 1 d . . . . .
H11 H 0.492005 0.340668 0.285752 0.015 Uiso 1 1 calc R U . . .
C1 C 0.76561(10) 0.36740(9) 0.12756(8) 0.0175(2) Uani 1 1 d . . . . .
C16 C 0.53655(9) 0.22715(8) 0.41816(7) 0.0128(2) Uani 1 1 d . . . . .
H16 H 0.546978 0.288158 0.440727 0.015 Uiso 1 1 calc R U . . .
C30 C 0.50858(10) 0.57438(8) 0.38545(8) 0.0165(2) Uani 1 1 d . . . . .
H30 H 0.515480 0.633038 0.413043 0.020 Uiso 1 1 calc R U . . .
C35 C 0.93460(10) 0.27505(9) 0.58958(9) 0.0198(3) Uani 1 1 d . . . . .
C33 C 0.74856(10) 0.21755(8) 0.57748(8) 0.0155(2) Uani 1 1 d . . . . .
C29 C 0.42500(10) 0.51309(8) 0.39556(7) 0.0145(2) Uani 1 1 d . . . . .
C17 C 0.62613(10) 0.16786(8) 0.43390(8) 0.0141(2) Uani 1 1 d . . . . .
C15 C 0.42995(9) 0.20007(8) 0.36961(7) 0.0127(2) Uani 1 1 d . . . . .
C23 C 0.22880(10) 0.21510(9) 0.33576(8) 0.0167(2) Uani 1 1 d . . . . .
C4 C 0.64079(10) 0.43723(8) 0.23651(8) 0.0138(2) Uani 1 1 d . . . . .
C37 C 0.82499(10) 0.21239(9) 0.45229(8) 0.0167(2) Uani 1 1 d . . . . .
C25 C 0.14230(10) 0.34868(10) 0.38002(9) 0.0215(3) Uani 1 1 d . . . . .
H25 H 0.080704 0.375858 0.394768 0.026 Uiso 1 1 calc R U . . .
C20 C 0.41612(10) 0.10672(9) 0.34066(8) 0.0161(2) Uani 1 1 d . . . . .
C36 C 0.92271(10) 0.25011(9) 0.50342(9) 0.0195(3) Uani 1 1 d . . . . .
H36 H 0.983008 0.259022 0.478545 0.023 Uiso 1 1 calc R U . . .
C32 C 0.73556(10) 0.19905(8) 0.48889(8) 0.0142(2) Uani 1 1 d . . . . .
C14 C 0.33301(9) 0.25948(8) 0.35750(7) 0.0131(2) Uani 1 1 d . . . . .
C24 C 0.13365(10) 0.26229(10) 0.34596(9) 0.0213(3) Uani 1 1 d . . . . .
H24 H 0.063546 0.233153 0.328802 0.026 Uiso 1 1 calc R U . . .
C18 C 0.61209(11) 0.07802(9) 0.39865(9) 0.0191(2) Uani 1 1 d . . . . .
H18 H 0.673759 0.037954 0.406051 0.023 Uiso 1 1 calc R U . . .
C22 C 0.21824(10) 0.12167(10) 0.30547(8) 0.0197(3) Uani 1 1 d . . . . .
H22 H 0.146946 0.094952 0.286215 0.024 Uiso 1 1 calc R U . . .
C2 C 0.81321(10) 0.38096(9) 0.21556(8) 0.0175(2) Uani 1 1 d . . . . .
H2 H 0.888752 0.365884 0.238895 0.021 Uiso 1 1 calc R U . . .
C31 C 0.57994(10) 0.55090(8) 0.33660(8) 0.0165(2) Uani 1 1 d . . . . .
H31 H 0.635075 0.593256 0.330180 0.020 Uiso 1 1 calc R U . . .
C3 C 0.75277(10) 0.41623(9) 0.27069(8) 0.0160(2) Uani 1 1 d . . . . .
C21 C 0.30803(11) 0.07069(9) 0.30376(8) 0.0193(2) Uani 1 1 d . . . . .
H21 H 0.299259 0.011040 0.278077 0.023 Uiso 1 1 calc R U . . .
C19 C 0.50924(11) 0.04847(9) 0.35363(9) 0.0200(3) Uani 1 1 d . . . . .
H19 H 0.500518 -0.012434 0.330708 0.024 Uiso 1 1 calc R U . . .
C28 C 0.33833(11) 0.54484(9) 0.43136(8) 0.0180(2) Uani 1 1 d . . . . .
H28 H 0.344194 0.603217 0.459379 0.022 Uiso 1 1 calc R U . . .
C9 C 0.47617(10) 0.46177(9) 0.10722(8) 0.0183(2) Uani 1 1 d . . . . .
H9A H 0.471323 0.528388 0.116440 0.027 Uiso 1 1 calc R U . . .
H9B H 0.425832 0.429231 0.134885 0.027 Uiso 1 1 calc R U . . .
H9C H 0.455641 0.448621 0.044785 0.027 Uiso 1 1 calc R U . . .
C34 C 0.84711(10) 0.25697(9) 0.62570(8) 0.0180(2) Uani 1 1 d . . . . .
H34 H 0.854558 0.271868 0.684981 0.022 Uiso 1 1 calc R U . . .
C27 C 0.24806(10) 0.49184(10) 0.42535(8) 0.0191(3) Uani 1 1 d . . . . .
H27 H 0.186832 0.516732 0.442364 0.023 Uiso 1 1 calc R U . . .
C39 C 0.66022(11) 0.19377(10) 0.62223(9) 0.0204(3) Uani 1 1 d . . . . .
H39A H 0.616275 0.248940 0.625556 0.031 Uiso 1 1 calc R U . . .
H39B H 0.694584 0.171300 0.681012 0.031 Uiso 1 1 calc R U . . .
H39C H 0.612327 0.145607 0.589257 0.031 Uiso 1 1 calc R U . . .
C8 C 0.80733(11) 0.43069(10) 0.36570(8) 0.0207(3) Uani 1 1 d . . . . .
H8A H 0.810778 0.496931 0.378772 0.031 Uiso 1 1 calc R U . . .
H8B H 0.882197 0.405237 0.379535 0.031 Uiso 1 1 calc R U . . .
H8C H 0.764503 0.399325 0.400617 0.031 Uiso 1 1 calc R U . . .
C7 C 0.83049(12) 0.32571(10) 0.06941(10) 0.0248(3) Uani 1 1 d . . . . .
H7A H 0.792447 0.270446 0.041092 0.037 Uiso 1 1 calc R U . . .
H7B H 0.904310 0.308808 0.104249 0.037 Uiso 1 1 calc R U . . .
H7C H 0.836815 0.370827 0.025128 0.037 Uiso 1 1 calc R U . . .
C38 C 0.81604(11) 0.18776(10) 0.35892(9) 0.0226(3) Uani 1 1 d . . . . .
H38A H 0.878376 0.214589 0.341027 0.034 Uiso 1 1 calc R U . . .
H38B H 0.746831 0.212237 0.322119 0.034 Uiso 1 1 calc R U . . .
H38C H 0.817106 0.120439 0.352873 0.034 Uiso 1 1 calc R U . . .
C40 C 1.03936(12) 0.31919(11) 0.64274(10) 0.0282(3) Uani 1 1 d . . . . .
H40A H 1.089071 0.330980 0.605622 0.042 Uiso 1 1 calc R U . . .
H40B H 1.075388 0.277600 0.690106 0.042 Uiso 1 1 calc R U . . .
H40C H 1.021623 0.377653 0.667001 0.042 Uiso 1 1 calc R U . . .

loop_
_atom_site_aniso_label
_atom_site_aniso_U_11
_atom_site_aniso_U_22
_atom_site_aniso_U_33
_atom_site_aniso_U_23
_atom_site_aniso_U_13
_atom_site_aniso_U_12
C6 0.0174(6) 0.0172(5) 0.0166(5) -0.0005(4) 0.0054(4) -0.0020(4)
C5 0.0151(5) 0.0134(5) 0.0169(5) 0.0013(4) 0.0046(4) -0.0016(4)
C26 0.0139(5) 0.0230(6) 0.0142(5) 0.0029(4) 0.0044(4) 0.0041(5)
C12 0.0119(5) 0.0141(5) 0.0114(5) 0.0018(4) 0.0013(4) 0.0023(4)
C13 0.0107(5) 0.0184(5) 0.0109(5) 0.0018(4) 0.0020(4) 0.0010(4)
C10 0.0123(5) 0.0151(5) 0.0128(5) 0.0019(4) 0.0023(4) 0.0010(4)
C11 0.0118(5) 0.0132(5) 0.0127(5) 0.0007(4) 0.0032(4) 0.0010(4)
C1 0.0183(6) 0.0155(5) 0.0212(6) -0.0002(5) 0.0095(5) -0.0022(4)
C16 0.0130(5) 0.0127(5) 0.0127(5) 0.0004(4) 0.0033(4) -0.0006(4)
C30 0.0179(6) 0.0129(5) 0.0171(5) -0.0011(4) 0.0019(4) 0.0023(4)
C35 0.0149(6) 0.0165(6) 0.0251(6) 0.0015(5) -0.0001(5) 0.0014(4)
C33 0.0145(5) 0.0141(5) 0.0173(5) 0.0012(4) 0.0031(4) 0.0030(4)
C29 0.0148(5) 0.0156(5) 0.0122(5) 0.0007(4) 0.0018(4) 0.0038(4)
C17 0.0129(5) 0.0149(5) 0.0145(5) 0.0014(4) 0.0034(4) 0.0005(4)
C15 0.0122(5) 0.0145(5) 0.0115(5) 0.0015(4) 0.0034(4) -0.0011(4)
C23 0.0126(5) 0.0236(6) 0.0134(5) 0.0029(4) 0.0024(4) -0.0027(4)
C4 0.0132(5) 0.0125(5) 0.0164(5) 0.0014(4) 0.0050(4) -0.0010(4)
C37 0.0145(5) 0.0173(5) 0.0182(5) 0.0033(4) 0.0040(4) 0.0025(4)
C25 0.0126(5) 0.0312(7) 0.0226(6) 0.0032(5) 0.0079(5) 0.0031(5)
C20 0.0171(5) 0.0160(5) 0.0150(5) 0.0001(4) 0.0035(4) -0.0036(4)
C36 0.0137(5) 0.0208(6) 0.0239(6) 0.0050(5) 0.0044(5) 0.0006(5)
C32 0.0118(5) 0.0131(5) 0.0168(5) 0.0017(4) 0.0024(4) 0.0025(4)
C14 0.0106(5) 0.0180(5) 0.0108(5) 0.0017(4) 0.0028(4) -0.0007(4)
C24 0.0108(5) 0.0314(7) 0.0223(6) 0.0034(5) 0.0052(5) -0.0023(5)
C18 0.0179(6) 0.0150(6) 0.0236(6) -0.0007(5) 0.0037(5) 0.0031(4)
C22 0.0158(6) 0.0249(6) 0.0169(5) 0.0017(5) 0.0018(4) -0.0084(5)
C2 0.0125(5) 0.0193(6) 0.0216(6) 0.0038(5) 0.0059(4) 0.0006(4)
C31 0.0153(5) 0.0145(5) 0.0187(5) 0.0009(4) 0.0024(4) -0.0008(4)
C3 0.0148(5) 0.0166(5) 0.0166(5) 0.0030(4) 0.0042(4) -0.0013(4)
C21 0.0202(6) 0.0180(6) 0.0180(6) -0.0007(5) 0.0020(5) -0.0067(5)
C19 0.0223(6) 0.0133(5) 0.0236(6) -0.0038(5) 0.0043(5) -0.0010(5)
C28 0.0197(6) 0.0189(6) 0.0152(5) -0.0006(4) 0.0042(4) 0.0069(5)
C9 0.0162(5) 0.0203(6) 0.0172(5) 0.0003(5) 0.0025(4) 0.0015(5)
C34 0.0175(6) 0.0174(6) 0.0172(5) -0.0003(4) 0.0012(4) 0.0028(5)
C27 0.0164(6) 0.0252(6) 0.0169(5) 0.0013(5) 0.0066(4) 0.0075(5)
C39 0.0182(6) 0.0255(6) 0.0184(6) 0.0022(5) 0.0064(5) 0.0021(5)
C8 0.0158(6) 0.0276(7) 0.0174(6) 0.0021(5) 0.0020(4) 0.0021(5)
C7 0.0236(7) 0.0269(7) 0.0274(7) -0.0041(6) 0.0131(5) 0.0020(5)
C38 0.0212(6) 0.0280(7) 0.0203(6) 0.0015(5) 0.0083(5) 0.0006(5)
C40 0.0194(6) 0.0280(7) 0.0330(8) -0.0026(6) -0.0009(6) -0.0052(5)

loop_
_atom_type_symbol
_atom_type_description
_atom_type_scat_dispersion_real
_atom_type_scat_dispersion_imag
_atom_type_scat_source
C C 0.0033 0.0016 'International Tables Vol C Tables 4.2.6.8 and 6.1.1.4'
H H 0.0000 0.0000 'International Tables Vol C Tables 4.2.6.8 and 6.1.1.4'

loop_
_exptl_crystal_face_index_h
_exptl_crystal_face_index_k
_exptl_crystal_face_index_l
_exptl_crystal_face_perp_dist
-4.00 2.00 -1.00 0.1670
-4.00 -3.00 4.00 0.1390
-4.00 -1.00 3.00 0.1160
-4.00 3.00 1.00 0.1630
-4.00 -1.00 4.00 0.0950
-4.00 2.00 3.00 0.1290
-4.00 1.00 4.00 0.0910
-3.00 -1.00 0.00 0.1750
-3.00 3.00 -1.00 0.1730
-3.00 -2.00 1.00 0.1810
-3.00 1.00 0.00 0.1590
-3.00 -2.00 2.00 0.1540
-3.00 0.00 4.00 0.0940
-2.00 -4.00 1.00 0.2100
-1.00 0.00 0.00 0.1460
-1.00 -4.00 2.00 0.1900
-1.00 0.00 1.00 0.0870
-1.00 -2.00 3.00 0.1280
0.00 3.00 -1.00 0.1770
0.00 -2.00 1.00 0.1790
1.00 0.00 0.00 0.0380
1.00 4.00 -4.00 0.1490
1.00 1.00 -2.00 0.1060
2.00 4.00 -1.00 0.1340
2.00 3.00 -1.00 0.1220
2.00 3.00 -2.00 0.1120
2.00 0.00 -1.00 0.0090
2.00 0.00 -3.00 0.0410
3.00 3.00 -2.00 0.0970
3.00 3.00 -4.00 0.1010
3.00 -3.00 -2.00 0.0990
4.00 -1.00 0.00 0.0550
4.00 2.00 -1.00 0.0700
4.00 1.00 -1.00 0.0460
4.00 0.00 -1.00 0.0210
4.00 -2.00 -1.00 0.0650
4.00 1.00 -3.00 0.0310
4.00 0.00 -3.00 0.0140
4.00 -1.00 -3.00 0.0330
4.00 -1.00 -4.00 0.0460

loop_
_geom_angle_atom_site_label_1
_geom_angle_atom_site_label_2
_geom_angle_atom_site_label_3
_geom_angle
_geom_angle_site_symmetry_1
_geom_angle_site_symmetry_3
_geom_angle_publ_flag
C5 C6 H6 119.0 . . ?
C5 C6 C1 121.90(12) . . ?
C1 C6 H6 119.0 . . ?
C6 C5 C4 118.95(11) . . ?
C6 C5 C9 120.33(11) . . ?
C4 C5 C9 120.69(11) . . ?
C13 C26 C25 119.99(12) . . ?
C13 C26 C27 120.41(11) . . ?
C25 C26 C27 119.54(11) . . ?
C11 C12 C13 122.87(11) . . ?
C11 C12 C29 117.24(11) . . ?
C29 C12 C13 119.40(11) . . ?
C26 C13 C12 116.43(11) . . ?
C26 C13 C14 117.67(11) . . ?
C14 C13 C12 125.72(10) . . ?
C11 C10 C4 119.00(11) . . ?
C11 C10 C31 119.14(11) . . ?
C31 C10 C4 121.86(11) . . ?
C12 C11 H11 118.8 . . ?
C10 C11 C12 122.46(11) . . ?
C10 C11 H11 118.8 . . ?
C6 C1 C7 120.67(12) . . ?
C2 C1 C6 118.14(12) . . ?
C2 C1 C7 121.17(12) . . ?
C17 C16 H16 118.8 . . ?
C17 C16 C15 122.35(11) . . ?
C15 C16 H16 118.8 . . ?
C29 C30 H30 119.3 . . ?
C31 C30 H30 119.3 . . ?
C31 C30 C29 121.42(11) . . ?
C36 C35 C34 117.79(12) . . ?
C36 C35 C40 121.29(13) . . ?
C34 C35 C40 120.92(13) . . ?
C32 C33 C39 121.66(11) . . ?
C34 C33 C32 119.09(12) . . ?
C34 C33 C39 119.23(12) . . ?
C12 C29 C28 119.80(11) . . ?
C30 C29 C12 119.45(11) . . ?
C30 C29 C28 120.50(11) . . ?
C16 C17 C32 119.90(11) . . ?
C16 C17 C18 119.21(11) . . ?
C18 C17 C32 120.89(11) . . ?
C16 C15 C20 117.27(11) . . ?
C16 C15 C14 123.06(11) . . ?
C20 C15 C14 119.24(10) . . ?
C14 C23 C24 120.25(12) . . ?
C14 C23 C22 120.66(11) . . ?
C24 C23 C22 119.07(11) . . ?
C5 C4 C10 119.97(11) . . ?
C3 C4 C5 119.88(11) . . ?
C3 C4 C10 120.09(11) . . ?
C36 C37 C32 119.12(12) . . ?
C36 C37 C38 119.91(12) . . ?
C32 C37 C38 120.97(11) . . ?
C26 C25 H25 119.7 . . ?
C24 C25 C26 120.64(12) . . ?
C24 C25 H25 119.7 . . ?
C15 C20 C21 120.15(11) . . ?
C19 C20 C15 119.50(11) . . ?
C19 C20 C21 120.23(12) . . ?
C35 C36 C37 122.09(12) . . ?
C35 C36 H36 119.0 . . ?
C37 C36 H36 119.0 . . ?
C33 C32 C17 119.77(11) . . ?
C33 C32 C37 119.60(11) . . ?
C37 C32 C17 120.61(11) . . ?
C13 C14 C15 125.18(10) . . ?
C23 C14 C13 117.90(11) . . ?
C23 C14 C15 116.71(11) . . ?
C23 C24 H24 119.8 . . ?
C25 C24 C23 120.43(12) . . ?
C25 C24 H24 119.8 . . ?
C17 C18 H18 120.0 . . ?
C19 C18 C17 119.96(12) . . ?
C19 C18 H18 120.0 . . ?
C23 C22 H22 119.4 . . ?
C21 C22 C23 121.17(11) . . ?
C21 C22 H22 119.4 . . ?
C1 C2 H2 119.2 . . ?
C1 C2 C3 121.68(12) . . ?
C3 C2 H2 119.2 . . ?
C10 C31 H31 120.1 . . ?
C30 C31 C10 119.75(11) . . ?
C30 C31 H31 120.1 . . ?
C4 C3 C8 120.59(11) . . ?
C2 C3 C4 119.18(11) . . ?
C2 C3 C8 120.24(11) . . ?
C20 C21 H21 120.0 . . ?
C22 C21 C20 119.94(12) . . ?
C22 C21 H21 120.0 . . ?
C20 C19 H19 119.3 . . ?
C18 C19 C20 121.40(12) . . ?
C18 C19 H19 119.3 . . ?
C29 C28 H28 120.0 . . ?
C27 C28 C29 120.02(12) . . ?
C27 C28 H28 120.0 . . ?
C5 C9 H9A 109.5 . . ?
C5 C9 H9B 109.5 . . ?
C5 C9 H9C 109.5 . . ?
H9A C9 H9B 109.5 . . ?
H9A C9 H9C 109.5 . . ?
H9B C9 H9C 109.5 . . ?
C35 C34 C33 122.03(12) . . ?
C35 C34 H34 119.0 . . ?
C33 C34 H34 119.0 . . ?
C26 C27 H27 119.4 . . ?
C28 C27 C26 121.29(11) . . ?
C28 C27 H27 119.4 . . ?
C33 C39 H39A 109.5 . . ?
C33 C39 H39B 109.5 . . ?
C33 C39 H39C 109.5 . . ?
H39A C39 H39B 109.5 . . ?
H39A C39 H39C 109.5 . . ?
H39B C39 H39C 109.5 . . ?
C3 C8 H8A 109.5 . . ?
C3 C8 H8B 109.5 . . ?
C3 C8 H8C 109.5 . . ?
H8A C8 H8B 109.5 . . ?
H8A C8 H8C 109.5 . . ?
H8B C8 H8C 109.5 . . ?
C1 C7 H7A 109.5 . . ?
C1 C7 H7B 109.5 . . ?
C1 C7 H7C 109.5 . . ?
H7A C7 H7B 109.5 . . ?
H7A C7 H7C 109.5 . . ?
H7B C7 H7C 109.5 . . ?
C37 C38 H38A 109.5 . . ?
C37 C38 H38B 109.5 . . ?
C37 C38 H38C 109.5 . . ?
H38A C38 H38B 109.5 . . ?
H38A C38 H38C 109.5 . . ?
H38B C38 H38C 109.5 . . ?
C35 C40 H40A 109.5 . . ?
C35 C40 H40B 109.5 . . ?
C35 C40 H40C 109.5 . . ?
H40A C40 H40B 109.5 . . ?
H40A C40 H40C 109.5 . . ?
H40B C40 H40C 109.5 . . ?

loop_
_geom_bond_atom_site_label_1
_geom_bond_atom_site_label_2
_geom_bond_distance
_geom_bond_site_symmetry_2
_geom_bond_publ_flag
C6 H6 0.9500 . ?
C6 C5 1.3938(17) . ?
C6 C1 1.3943(18) . ?
C5 C4 1.4071(17) . ?
C5 C9 1.5118(18) . ?
C26 C13 1.4194(17) . ?
C26 C25 1.4250(19) . ?
C26 C27 1.4300(19) . ?
C12 C13 1.4598(17) . ?
C12 C11 1.4163(16) . ?
C12 C29 1.4223(17) . ?
C13 C14 1.4526(17) . ?
C10 C11 1.3847(16) . ?
C10 C4 1.4959(17) . ?
C10 C31 1.4142(17) . ?
C11 H11 0.9500 . ?
C1 C2 1.3890(19) . ?
C1 C7 1.5095(18) . ?
C16 H16 0.9500 . ?
C16 C17 1.3850(16) . ?
C16 C15 1.4166(16) . ?
C30 H30 0.9500 . ?
C30 C29 1.4150(18) . ?
C30 C31 1.3736(18) . ?
C35 C36 1.390(2) . ?
C35 C34 1.3910(19) . ?
C35 C40 1.5094(19) . ?
C33 C32 1.4049(18) . ?
C33 C34 1.3979(18) . ?
C33 C39 1.5059(18) . ?
C29 C28 1.4293(17) . ?
C17 C32 1.4952(17) . ?
C17 C18 1.4098(17) . ?
C15 C20 1.4243(17) . ?
C15 C14 1.4617(16) . ?
C23 C14 1.4176(17) . ?
C23 C24 1.4217(18) . ?
C23 C22 1.4309(19) . ?
C4 C3 1.4031(17) . ?
C37 C36 1.3961(18) . ?
C37 C32 1.4065(17) . ?
C37 C38 1.5063(19) . ?
C25 H25 0.9500 . ?
C25 C24 1.357(2) . ?
C20 C21 1.4302(18) . ?
C20 C19 1.4126(18) . ?
C36 H36 0.9500 . ?
C24 H24 0.9500 . ?
C18 H18 0.9500 . ?
C18 C19 1.3728(18) . ?
C22 H22 0.9500 . ?
C22 C21 1.354(2) . ?
C2 H2 0.9500 . ?
C2 C3 1.3981(18) . ?
C31 H31 0.9500 . ?
C3 C8 1.5064(18) . ?
C21 H21 0.9500 . ?
C19 H19 0.9500 . ?
C28 H28 0.9500 . ?
C28 C27 1.3513(19) . ?
C9 H9A 0.9800 . ?
C9 H9B 0.9800 . ?
C9 H9C 0.9800 . ?
C34 H34 0.9500 . ?
C27 H27 0.9500 . ?
C39 H39A 0.9800 . ?
C39 H39B 0.9800 . ?
C39 H39C 0.9800 . ?
C8 H8A 0.9800 . ?
C8 H8B 0.9800 . ?
C8 H8C 0.9800 . ?
C7 H7A 0.9800 . ?
C7 H7B 0.9800 . ?
C7 H7C 0.9800 . ?
C38 H38A 0.9800 . ?
C38 H38B 0.9800 . ?
C38 H38C 0.9800 . ?
C40 H40A 0.9800 . ?
C40 H40B 0.9800 . ?
C40 H40C 0.9800 . ?

loop_
_geom_torsion_atom_site_label_1
_geom_torsion_atom_site_label_2
_geom_torsion_atom_site_label_3
_geom_torsion_atom_site_label_4
_geom_torsion
_geom_torsion_site_symmetry_1
_geom_torsion_site_symmetry_2
_geom_torsion_site_symmetry_3
_geom_torsion_site_symmetry_4
_geom_torsion_publ_flag
C6 C5 C4 C10 -172.57(11) . . . . ?
C6 C5 C4 C3 4.51(17) . . . . ?
C6 C1 C2 C3 3.39(19) . . . . ?
C5 C6 C1 C2 -3.82(19) . . . . ?
C5 C6 C1 C7 177.09(12) . . . . ?
C5 C4 C3 C2 -4.92(18) . . . . ?
C5 C4 C3 C8 175.55(11) . . . . ?
C26 C13 C14 C15 -154.11(11) . . . . ?
C26 C13 C14 C23 20.40(16) . . . . ?
C26 C25 C24 C23 9.6(2) . . . . ?
C12 C13 C14 C15 31.04(18) . . . . ?
C12 C13 C14 C23 -154.45(11) . . . . ?
C12 C29 C28 C27 -7.08(18) . . . . ?
C13 C26 C25 C24 -0.79(19) . . . . ?
C13 C26 C27 C28 3.81(18) . . . . ?
C13 C12 C11 C10 174.96(11) . . . . ?
C13 C12 C29 C30 179.91(11) . . . . ?
C13 C12 C29 C28 -5.86(16) . . . . ?
C10 C4 C3 C2 172.15(11) . . . . ?
C10 C4 C3 C8 -7.38(18) . . . . ?
C11 C12 C13 C26 -154.70(11) . . . . ?
C11 C12 C13 C14 20.21(18) . . . . ?
C11 C12 C29 C30 -7.88(16) . . . . ?
C11 C12 C29 C28 166.35(11) . . . . ?
C11 C10 C4 C5 70.77(15) . . . . ?
C11 C10 C4 C3 -106.30(13) . . . . ?
C11 C10 C31 C30 -4.37(17) . . . . ?
C1 C6 C5 C4 -0.08(18) . . . . ?
C1 C6 C5 C9 177.59(11) . . . . ?
C1 C2 C3 C4 0.93(19) . . . . ?
C1 C2 C3 C8 -179.54(12) . . . . ?
C16 C17 C32 C33 65.97(16) . . . . ?
C16 C17 C32 C37 -112.36(13) . . . . ?
C16 C17 C18 C19 -3.75(19) . . . . ?
C16 C15 C20 C21 169.91(11) . . . . ?
C16 C15 C20 C19 -6.14(17) . . . . ?
C16 C15 C14 C13 16.37(18) . . . . ?
C16 C15 C14 C23 -158.20(11) . . . . ?
C30 C29 C28 C27 167.09(12) . . . . ?
C29 C12 C13 C26 17.05(16) . . . . ?
C29 C12 C13 C14 -168.04(11) . . . . ?
C29 C12 C11 C10 3.04(17) . . . . ?
C29 C30 C31 C10 -0.58(18) . . . . ?
C29 C28 C27 C26 8.25(19) . . . . ?
C17 C16 C15 C20 3.20(17) . . . . ?
C17 C16 C15 C14 175.59(11) . . . . ?
C17 C18 C19 C20 0.7(2) . . . . ?
C15 C16 C17 C32 -177.31(11) . . . . ?
C15 C16 C17 C18 1.73(18) . . . . ?
C15 C20 C21 C22 -7.67(19) . . . . ?
C15 C20 C19 C18 4.34(19) . . . . ?
C23 C22 C21 C20 6.34(19) . . . . ?
C4 C10 C11 C12 -176.48(10) . . . . ?
C4 C10 C31 C30 175.18(11) . . . . ?
C25 C26 C13 C12 161.12(11) . . . . ?
C25 C26 C13 C14 -14.22(17) . . . . ?
C25 C26 C27 C28 -173.51(12) . . . . ?
C20 C15 C14 C13 -171.39(11) . . . . ?
C20 C15 C14 C23 14.05(16) . . . . ?
C36 C35 C34 C33 -1.83(19) . . . . ?
C36 C37 C32 C33 -4.54(18) . . . . ?
C36 C37 C32 C17 173.79(11) . . . . ?
C32 C33 C34 C35 -2.66(19) . . . . ?
C32 C17 C18 C19 175.28(12) . . . . ?
C32 C37 C36 C35 -0.04(19) . . . . ?
C14 C15 C20 C21 -2.78(17) . . . . ?
C14 C15 C20 C19 -178.83(11) . . . . ?
C14 C23 C24 C25 -2.83(19) . . . . ?
C14 C23 C22 C21 5.70(19) . . . . ?
C24 C23 C14 C13 -12.24(17) . . . . ?
C24 C23 C14 C15 162.73(11) . . . . ?
C24 C23 C22 C21 -172.69(12) . . . . ?
C18 C17 C32 C33 -113.05(14) . . . . ?
C18 C17 C32 C37 68.62(16) . . . . ?
C22 C23 C14 C13 169.38(11) . . . . ?
C22 C23 C14 C15 -15.65(16) . . . . ?
C22 C23 C24 C25 175.57(12) . . . . ?
C31 C10 C11 C12 3.09(17) . . . . ?
C31 C10 C4 C5 -108.79(13) . . . . ?
C31 C10 C4 C3 74.14(15) . . . . ?
C31 C30 C29 C12 6.85(18) . . . . ?
C31 C30 C29 C28 -167.34(12) . . . . ?
C21 C20 C19 C18 -171.72(13) . . . . ?
C19 C20 C21 C22 168.35(12) . . . . ?
C9 C5 C4 C10 9.77(17) . . . . ?
C9 C5 C4 C3 -173.16(11) . . . . ?
C34 C35 C36 C37 3.20(19) . . . . ?
C34 C33 C32 C17 -172.50(11) . . . . ?
C34 C33 C32 C37 5.84(18) . . . . ?
C27 C26 C13 C12 -16.18(16) . . . . ?
C27 C26 C13 C14 168.48(11) . . . . ?
C27 C26 C25 C24 176.54(12) . . . . ?
C39 C33 C32 C17 9.08(17) . . . . ?
C39 C33 C32 C37 -172.57(11) . . . . ?
C39 C33 C34 C35 175.79(12) . . . . ?
C7 C1 C2 C3 -177.52(12) . . . . ?
C38 C37 C36 C35 179.18(12) . . . . ?
C38 C37 C32 C33 176.25(12) . . . . ?
C38 C37 C32 C17 -5.42(18) . . . . ?
C40 C35 C36 C37 -177.56(13) . . . . ?
C40 C35 C34 C33 178.93(12) . . . . ?
